data_1530380
loop_
_publ_author_name
'McCart, B.'
'Lander, G.H.'
'Aldred, A.T.'

_publ_section_title
;
 Structural and magnetic studies of hexagonal beta-plutonium(III)-242
 oxide
;
_journal_name_full 'Journal of Chemical Physics'
_journal_page_first 5263
_journal_page_last 5268
_journal_volume 74
_journal_year 1981
_chemical_formula_sum 'O3 Pu2'
_chemical_name_systematic 'Pu2 O3'
_space_group_IT_number 164
_symmetry_space_group_name_Hall '-P 3 2"'
_symmetry_space_group_name_H-M 'P -3 m 1'
_cell_angle_alpha 90
_cell_angle_beta 90
_cell_angle_gamma 120
_cell_formula_units_Z 1
_cell_length_a 3.8381
_cell_length_b 3.8381
_cell_length_c 5.918
_cell_volume 75.498
_citation_journal_id_ASTM JCPSA6
_cod_data_source_file McCart_JCPSA6_1981_730.cif
_cod_data_source_block O3Pu2
_cod_original_cell_volume 75.49847
_cod_database_code 1530380

loop_
_symmetry_equiv_pos_as_xyz
x,y,z
-y,x-y,z
-x+y,-x,z
y,x,-z
-x,-x+y,-z
x-y,-y,-z
-x,-y,-z
y,-x+y,-z
x-y,x,-z
-y,-x,z
x,x-y,z
-x+y,y,z

loop_
_atom_site_label
_atom_site_type_symbol
_atom_site_fract_x
_atom_site_fract_y
_atom_site_fract_z
_atom_site_occupancy
_atom_site_U_iso_or_equiv
O1 O-2 0 0 0 1 0.0
O2 O-2 0.3333 0.6667 0.6488 1 0.0
Pu1 Pu+3 0.3333 0.6667 0.2422 1 0.0
